data_1511641
loop_
_publ_author_name
'Kuz'ma, Yu.B.'
'Svarichevskaya, S.I.'

_publ_section_title
;
 Crystal structure of Y2 Re B6 and its analogs
;
_journal_name_full Kristallografiya
_journal_page_first 658
_journal_page_last 661
_journal_volume 17
_journal_year 1972
_chemical_formula_sum 'B6 Re Y2'
_chemical_name_systematic 'Y2 Re B6'
_space_group_IT_number 55
_symmetry_space_group_name_Hall '-P 2 2ab'
_symmetry_space_group_name_H-M 'P b a m'
_cell_angle_alpha 90
_cell_angle_beta 90
_cell_angle_gamma 90
_cell_formula_units_Z 4
_cell_length_a 9.175
_cell_length_b 11.55
_cell_length_c 3.673
_cell_volume 389.232
_citation_journal_id_ASTM KRISAJ
_cod_data_source_file boron4-x_295.cif
_cod_data_source_block B6Re1Y2
_cod_original_cell_volume 389.2324
_cod_original_formula_sum 'B6 Re1 Y2'
_cod_database_code 1511641

loop_
_symmetry_equiv_pos_as_xyz
x,y,z
-x,-y,z
x+1/2,-y+1/2,-z
-x+1/2,y+1/2,-z
-x,-y,-z
x,y,-z
-x-1/2,y-1/2,z
x-1/2,-y-1/2,z

loop_
_atom_site_label
_atom_site_type_symbol
_atom_site_fract_x
_atom_site_fract_y
_atom_site_fract_z
_atom_site_occupancy
_atom_site_U_iso_or_equiv
B6 B 0.11 0.47 0.5 1 0.0
Y2 Y 0.445 0.131 0 1 0.0
B3 B 0.3 0.24 0.5 1 0.0
Re1 Re 0.138 0.178 0 1 0.0
B4 B 0.14 0.31 0.5 1 0.0
B2 B 0.25 0.075 0.5 1 0.0
Y1 Y 0.823 0.087 0 1 0.0
B5 B 0.48 0.29 0.5 1 0.0
B1 B 0.05 0.06 0.5 1 0.0
